data_7064017
loop_
_publ_author_name
'Petrosyants, Svetlana P.'
'Galkina, Alina S.'
'Babeshkin, Konstantin A.'
'Ilyukhin, Andrey B.'
'Efimov, Nikolay N.'
'Eremenko, Igor L.'

_publ_section_title
;
 Cyano-bridged LnIII/CoIII coordination polymers: synthesis, crystal
 structure and magnetic properties
;
_journal_issue 41
_journal_name_full 'New Journal of Chemistry'
_journal_page_first 18041
_journal_page_last 18047
_journal_paper_doi 10.1039/D5NJ02829A
_journal_volume 49
_journal_year 2025
_chemical_formula_moiety 'C24 H22 Co N10 O2 Tb, C2 H6 O, 6(H2 O)'
_chemical_formula_sum 'C26 H40 Co N10 O9 Tb'
_chemical_formula_weight 854.53
_space_group_IT_number 14
_space_group_name_Hall '-P 2yn'
_space_group_name_H-M_alt 'P 1 21/n 1'
_symmetry_cell_setting monoclinic
_symmetry_Int_Tables_number 14
_symmetry_space_group_name_Hall '-P 2yn'
_symmetry_space_group_name_H-M 'P 1 21/n 1'
_atom_sites_solution_hydrogens mixed
_audit_conform_dict_location ftp://ftp.iucr.org/pub/cif_core.dic
_audit_conform_dict_name cif_core.dic
_audit_conform_dict_version 2.4.5
_audit_creation_date 2025-08-20T10:56:14-00:00
_audit_creation_method 'WinGX routine CIF_UPDATE'
_audit_update_record
;
2025-08-20 deposited with the CCDC.	2025-09-18 downloaded from the CCDC.
;
_cell_angle_alpha 90
_cell_angle_beta 104.4720(10)
_cell_angle_gamma 90
_cell_formula_units_Z 4
_cell_length_a 13.9252(4)
_cell_length_b 12.9976(4)
_cell_length_c 19.9392(6)
_cell_measurement_reflns_used 9940
_cell_measurement_temperature 150(2)
_cell_measurement_theta_max 30.54
_cell_measurement_theta_min 2.25
_cell_volume 3494.37(18)
_computing_cell_refinement 'Bruker SAINT'
_computing_data_collection 'Bruker APEX3'
_computing_data_reduction 'Bruker SAINT'
_computing_molecular_graphics 'Bruker SHELXTL'
_computing_publication_material 'Bruker SHELXTL'
_computing_structure_refinement 'SHELXL-2018/3 (Sheldrick, 2018)'
_computing_structure_solution 'SHELXS-2018 (Sheldrick, 2015)'
_diffrn_ambient_temperature 150(2)
_diffrn_measured_fraction_theta_full 0.999
_diffrn_measured_fraction_theta_max 0.998
_diffrn_measurement_device_type 'Bruker APEX3 CCD'
_diffrn_measurement_method '\f and \w scans'
_diffrn_radiation_monochromator graphite
_diffrn_radiation_type MoK\a
_diffrn_radiation_wavelength 0.71073
_diffrn_reflns_av_R_equivalents 0.0555
_diffrn_reflns_av_unetI/netI 0.0499
_diffrn_reflns_Laue_measured_fraction_full 0.999
_diffrn_reflns_Laue_measured_fraction_max 0.998
_diffrn_reflns_limit_h_max 17
_diffrn_reflns_limit_h_min -17
_diffrn_reflns_limit_k_max 16
_diffrn_reflns_limit_k_min -16
_diffrn_reflns_limit_l_max 24
_diffrn_reflns_limit_l_min -24
_diffrn_reflns_number 37418
_diffrn_reflns_point_group_measured_fraction_full 0.999
_diffrn_reflns_point_group_measured_fraction_max 0.998
_diffrn_reflns_theta_full 25.242
_diffrn_reflns_theta_max 26.371
_diffrn_reflns_theta_min 2.578
_diffrn_standards_number 0
_exptl_absorpt_coefficient_mu 2.544
_exptl_absorpt_correction_T_max 0.7461
_exptl_absorpt_correction_T_min 0.6167
_exptl_absorpt_correction_type multi-scan
_exptl_absorpt_process_details
;
 SADABS 2016/2: Krause, L., Herbst-Irmer, R., Sheldrick G.M. & Stalke D.,
 J. Appl. Cryst. 48 (2015) 3-10
;
_exptl_crystal_colour colourless
_exptl_crystal_density_diffrn 1.624
_exptl_crystal_description needlr
_exptl_crystal_F_000 1720
_exptl_crystal_preparation 'Magnetic properties'
_exptl_crystal_size_max 0.34
_exptl_crystal_size_mid 0.06
_exptl_crystal_size_min 0.04
_refine_diff_density_max 1.595
_refine_diff_density_min -1.673
_refine_diff_density_rms 0.136
_refine_ls_extinction_method none
_refine_ls_goodness_of_fit_ref 1.075
_refine_ls_hydrogen_treatment constr
_refine_ls_matrix_type full
_refine_ls_number_parameters 415
_refine_ls_number_reflns 7144
_refine_ls_number_restraints 12
_refine_ls_restrained_S_all 1.077
_refine_ls_R_factor_all 0.0623
_refine_ls_R_factor_gt 0.045
_refine_ls_shift/su_max 0.001
_refine_ls_shift/su_mean 0
_refine_ls_structure_factor_coef Fsqd
_refine_ls_weighting_details
;
w=1/[\s^2^(Fo^2^)+(0.0300P)^2^+15.0000P] where P=(Fo^2^+2Fc^2^)/3
;
_refine_ls_weighting_scheme calc
_refine_ls_wR_factor_gt 0.0874
_refine_ls_wR_factor_ref 0.0921
_reflns_Friedel_coverage 0
_reflns_number_gt 5735
_reflns_number_total 7144
_reflns_threshold_expression 'I > 2\s(I)'
_cod_data_source_file d5nj02829a2.cif
_cod_data_source_block 1Tb
_cod_depositor_comments 'Adding full bibliography for 7064017--7064018.cif.'
_cod_original_sg_symbol_H-M 'P 21/n'
_cod_database_code 7064017
_shelx_estimated_absorpt_t_min 0.478
_shelx_estimated_absorpt_t_max 0.905

loop_
_symmetry_equiv_pos_as_xyz
'x, y, z'
'-x+1/2, y+1/2, -z+1/2'
'-x, -y, -z'
'x-1/2, -y-1/2, z-1/2'

loop_
_atom_site_label
_atom_site_type_symbol
_atom_site_fract_x
_atom_site_fract_y
_atom_site_fract_z
_atom_site_U_iso_or_equiv
_atom_site_adp_type
_atom_site_occupancy
_atom_site_site_symmetry_order
_atom_site_calc_flag
_atom_site_refinement_flags_posn
_atom_site_refinement_flags_adp
_atom_site_refinement_flags_occupancy
_atom_site_disorder_assembly
_atom_site_disorder_group
Tb1 Tb 0.27688(2) 0.27367(2) 0.34841(2) 0.01484(8) Uani 1 1 d . . . . .
Co1 Co 0.26937(5) 0.16719(5) 0.08201(3) 0.01363(15) Uani 1 1 d . . . . .
O1 O 0.4282(3) 0.3455(3) 0.34011(19) 0.0258(9) Uani 1 1 d . . . . .
H1 H 0.465222 0.400281 0.358168 0.031 Uiso 1 1 d R U . . .
H2 H 0.464482 0.337692 0.308878 0.031 Uiso 1 1 d R U . . .
O2 O 0.3524(3) 0.2858(3) 0.46599(17) 0.0206(8) Uani 1 1 d . . . . .
H3 H 0.326532 0.267152 0.501261 0.025 Uiso 1 1 d R U . . .
H4 H 0.415642 0.295134 0.490163 0.025 Uiso 1 1 d R U . . .
N1 N 0.1471(3) 0.2571(3) 0.4171(2) 0.0219(10) Uani 1 1 d . . . . .
N2 N 0.1806(3) 0.1063(3) 0.3205(2) 0.0194(10) Uani 1 1 d . . . . .
N3 N 0.0963(3) 0.3025(3) 0.2761(2) 0.0217(10) Uani 1 1 d . . . . .
N4 N 0.3868(3) 0.1172(3) 0.3706(2) 0.0204(10) Uani 1 1 d . . . . .
N5 N 0.2824(3) 0.2450(3) 0.2280(2) 0.0206(10) Uani 1 1 d . . . . .
N6 N 0.2431(3) -0.0432(3) 0.1380(2) 0.0220(10) Uani 1 1 d . . . . .
N7 N 0.4925(4) 0.1330(4) 0.1255(3) 0.0396(13) Uani 1 1 d . . . . .
N8 N 0.2583(4) 0.0578(4) -0.0545(2) 0.0299(11) Uani 1 1 d . . . . .
N9 N 0.0454(3) 0.1857(4) 0.0403(2) 0.0279(11) Uani 1 1 d . . . . .
N10 N 0.2880(4) 0.3766(3) 0.0166(2) 0.0256(11) Uani 1 1 d . . . . .
C1 C 0.1094(4) 0.3380(5) 0.4434(3) 0.0293(13) Uani 1 1 d . . . . .
H1A H 0.14664 0.400012 0.45072 0.035 Uiso 1 1 calc R U . . .
C2 C 0.0195(5) 0.3359(6) 0.4605(3) 0.0419(17) Uani 1 1 d . . . . .
H2A H -0.004559 0.394926 0.479159 0.05 Uiso 1 1 calc R U . . .
C3 C -0.0341(6) 0.2469(6) 0.4500(4) 0.052(2) Uani 1 1 d . . . . .
H3A H -0.09777 0.243684 0.459086 0.062 Uiso 1 1 calc R U . . .
C4 C 0.0060(5) 0.1616(6) 0.4258(4) 0.0452(18) Uani 1 1 d . . . . .
H4A H -0.028359 0.097794 0.420691 0.054 Uiso 1 1 calc R U . . .
C5 C 0.0961(4) 0.1693(5) 0.4092(3) 0.0260(13) Uani 1 1 d . . . . .
C6 C 0.1438(4) 0.0801(4) 0.3822(3) 0.0284(13) Uani 1 1 d . . . . .
H6A H 0.200086 0.054913 0.419418 0.034 Uiso 1 1 calc R U . . .
H6B H 0.095019 0.023435 0.370024 0.034 Uiso 1 1 calc R U . . .
C7 C 0.0959(4) 0.1166(4) 0.2578(3) 0.0263(13) Uani 1 1 d . . . . .
H7A H 0.048729 0.059423 0.257119 0.032 Uiso 1 1 calc R U . . .
H7B H 0.121422 0.110454 0.215837 0.032 Uiso 1 1 calc R U . . .
C8 C 0.0417(4) 0.2170(5) 0.2552(3) 0.0226(12) Uani 1 1 d . . . . .
C9 C -0.0602(4) 0.2209(5) 0.2303(3) 0.0353(14) Uani 1 1 d . . . . .
H9A H -0.096872 0.160081 0.214923 0.042 Uiso 1 1 calc R U . . .
C10 C -0.1081(5) 0.3144(6) 0.2281(3) 0.0379(16) Uani 1 1 d . . . . .
H10A H -0.178132 0.318387 0.211711 0.045 Uiso 1 1 calc R U . . .
C11 C -0.0531(5) 0.4019(5) 0.2499(3) 0.0357(15) Uani 1 1 d . . . . .
H11A H -0.084397 0.467058 0.248879 0.043 Uiso 1 1 calc R U . . .
C12 C 0.0472(4) 0.3925(5) 0.2731(3) 0.0289(13) Uani 1 1 d . . . . .
H12A H 0.084856 0.45294 0.288071 0.035 Uiso 1 1 calc R U . . .
C13 C 0.2443(4) 0.0206(4) 0.3081(3) 0.0232(12) Uani 1 1 d . . . . .
H13A H 0.248691 0.023241 0.259308 0.028 Uiso 1 1 calc R U . . .
H13B H 0.212793 -0.045559 0.314944 0.028 Uiso 1 1 calc R U . . .
C14 C 0.3473(4) 0.0235(4) 0.3548(3) 0.0195(11) Uani 1 1 d . . . . .
C15 C 0.4009(4) -0.0652(4) 0.3759(3) 0.0254(13) Uani 1 1 d . . . . .
H15A H 0.370097 -0.130601 0.366332 0.03 Uiso 1 1 calc R U . . .
C16 C 0.4991(4) -0.0580(5) 0.4107(3) 0.0290(13) Uani 1 1 d . . . . .
H16A H 0.537514 -0.118428 0.424174 0.035 Uiso 1 1 calc R U . . .
C17 C 0.5412(4) 0.0380(4) 0.4260(3) 0.0263(13) Uani 1 1 d . . . . .
H17A H 0.608988 0.044817 0.45002 0.032 Uiso 1 1 calc R U . . .
C18 C 0.4835(4) 0.1233(4) 0.4058(3) 0.0249(12) Uani 1 1 d . . . . .
H18A H 0.512294 0.189295 0.416828 0.03 Uiso 1 1 calc R U . . .
C19 C 0.2777(4) 0.2212(4) 0.1715(3) 0.0166(10) Uani 1 1 d . . . . .
C20 C 0.2522(4) 0.0376(4) 0.1167(3) 0.0155(10) Uani 1 1 d . . . . .
C21 C 0.4090(4) 0.1474(4) 0.1079(3) 0.0206(12) Uani 1 1 d . . . . .
C22 C 0.2631(4) 0.1029(4) -0.0040(3) 0.0183(11) Uani 1 1 d . . . . .
C23 C 0.1297(4) 0.1815(4) 0.0559(3) 0.0177(11) Uani 1 1 d . . . . .
C24 C 0.2815(4) 0.2986(4) 0.0425(3) 0.0197(12) Uani 1 1 d . . . . .
O3 O 0.2019(3) 0.3943(3) 0.64179(19) 0.0298(10) Uani 1 1 d . . . . .
H5 H 0.21445 0.445367 0.614691 0.036 Uiso 1 1 d R U . . .
H6 H 0.13638 0.385649 0.636891 0.036 Uiso 1 1 d R U . . .
O4 O 0.2766(3) 0.2314(4) 0.5703(2) 0.0359(10) Uani 1 1 d . . . . .
H7 H 0.253554 0.282435 0.592453 0.043 Uiso 1 1 d R U . . .
H8 H 0.252284 0.168535 0.575523 0.043 Uiso 1 1 d R U . . .
O5 O 0.5392(3) 0.5088(3) 0.3937(2) 0.0368(11) Uani 1 1 d . . . . .
H9 H 0.603007 0.489247 0.408598 0.044 Uiso 1 1 d R U . . .
H10 H 0.513828 0.561357 0.413188 0.044 Uiso 1 1 d R U . . .
O6 O 0.1982(3) 0.0342(3) 0.5871(2) 0.0408(11) Uani 1 1 d . . . . .
H11 H 0.217267 0.006328 0.620215 0.049 Uiso 1 1 d R U . . .
H12 H 0.199419 -0.004105 0.55401 0.049 Uiso 1 1 d R U . . .
O7 O 0.5235(5) 0.3863(5) 0.1143(4) 0.091(2) Uani 1 1 d . U . . .
H13 H 0.460628 0.38328 0.088214 0.11 Uiso 1 1 d R U . . .
H14 H 0.579356 0.41185 0.105854 0.11 Uiso 1 1 d R U . . .
O8 O 0.5269(9) 0.3062(10) 0.2436(8) 0.079(2) Uiso 0.5 1 d D U P A 1
H15 H 0.521821 0.327263 0.199835 0.095 Uiso 0.5 1 d R U P A 1
C101 C 0.6266(10) 0.2580(13) 0.2625(10) 0.079(2) Uiso 0.5 1 d D U P A 1
H10E H 0.647468 0.245709 0.21924 0.095 Uiso 0.5 1 calc R U P A 1
H10F H 0.620047 0.189815 0.283098 0.095 Uiso 0.5 1 calc R U P A 1
C102 C 0.7100(11) 0.3157(15) 0.3123(10) 0.079(2) Uiso 0.5 1 d D U P A 1
H10B H 0.771248 0.275363 0.32021 0.119 Uiso 0.5 1 calc R U P A 1
H10C H 0.719908 0.382467 0.292221 0.119 Uiso 0.5 1 calc R U P A 1
H10D H 0.692362 0.326317 0.356371 0.119 Uiso 0.5 1 calc R U P A 1
O8B O 0.5561(10) 0.3381(10) 0.2515(8) 0.079(2) Uiso 0.5 1 d D U P B 2
H25 H 0.044802 0.145321 0.706214 0.095 Uiso 0.5 1 d R U P B 2
C111 C 0.5953(13) 0.2340(11) 0.2757(9) 0.079(2) Uiso 0.5 1 d D U P B 2
H10G H 0.608494 0.195097 0.236281 0.095 Uiso 0.5 1 calc R U P B 2
H10H H 0.544648 0.195882 0.292876 0.095 Uiso 0.5 1 calc R U P B 2
C112 C 0.6907(12) 0.2415(15) 0.3334(9) 0.079(2) Uiso 0.5 1 d D U P B 2
H10K H 0.714521 0.172166 0.348226 0.119 Uiso 0.5 1 calc R U P B 2
H10L H 0.741244 0.278184 0.316296 0.119 Uiso 0.5 1 calc R U P B 2
H10M H 0.677453 0.278969 0.372844 0.119 Uiso 0.5 1 calc R U P B 2
O9 O 0.2049(6) -0.0008(6) 0.7299(4) 0.059(2) Uiso 0.71 1 d . . P C 1
H16 H 0.160125 0.047051 0.734236 0.071 Uiso 0.71 1 d R U P C 1
H17 H 0.233575 -0.033189 0.769795 0.071 Uiso 0.71 1 d R U P C 1
O9B O 0.2559(14) -0.0975(15) 0.7091(10) 0.064(5) Uiso 0.29 1 d . . P D 2
H26 H 0.263129 -0.07186 0.752001 0.076 Uiso 0.29 1 d R U P D 2
H27 H 0.238129 -0.04566 0.678602 0.076 Uiso 0.29 1 d R U P D 2

loop_
_atom_site_aniso_label
_atom_site_aniso_U_11
_atom_site_aniso_U_22
_atom_site_aniso_U_33
_atom_site_aniso_U_23
_atom_site_aniso_U_13
_atom_site_aniso_U_12
Tb1 0.01515(13) 0.01356(12) 0.01498(12) -0.00225(11) 0.00223(8) 0.00067(11)
Co1 0.0140(3) 0.0114(3) 0.0156(3) -0.0004(3) 0.0037(3) -0.0002(3)
O1 0.025(2) 0.024(2) 0.030(2) -0.0091(17) 0.0115(17) -0.0033(17)
O2 0.0161(18) 0.026(2) 0.0180(18) -0.0034(16) 0.0018(14) 0.0002(16)
N1 0.020(2) 0.026(3) 0.020(2) -0.0023(19) 0.0046(18) -0.001(2)
N2 0.018(2) 0.019(2) 0.019(2) 0.0003(19) 0.0000(18) 0.0005(19)
N3 0.020(2) 0.024(2) 0.019(2) 0.0000(19) 0.0027(18) 0.003(2)
N4 0.018(2) 0.020(2) 0.022(2) -0.0012(19) 0.0032(19) 0.001(2)
N5 0.021(2) 0.018(2) 0.021(2) 0.0003(18) 0.0028(18) 0.0010(18)
N6 0.020(2) 0.021(2) 0.025(3) -0.002(2) 0.0055(19) -0.003(2)
N7 0.026(3) 0.044(3) 0.048(3) 0.011(3) 0.007(2) 0.002(3)
N8 0.036(3) 0.032(3) 0.025(3) -0.010(2) 0.012(2) -0.004(2)
N9 0.020(3) 0.032(3) 0.029(3) 0.002(2) 0.002(2) -0.001(2)
N10 0.035(3) 0.014(2) 0.028(3) -0.001(2) 0.008(2) -0.003(2)
C1 0.028(3) 0.038(4) 0.024(3) -0.007(3) 0.011(2) -0.007(3)
C2 0.038(4) 0.051(4) 0.044(4) -0.014(3) 0.025(3) 0.000(3)
C3 0.045(4) 0.058(5) 0.068(5) -0.019(4) 0.042(4) -0.014(4)
C4 0.038(4) 0.053(4) 0.053(4) -0.011(4) 0.028(3) -0.020(4)
C5 0.027(3) 0.031(3) 0.018(3) 0.002(2) 0.003(2) -0.002(3)
C6 0.032(3) 0.027(3) 0.028(3) 0.005(3) 0.009(3) -0.005(3)
C7 0.022(3) 0.022(3) 0.029(3) -0.004(3) -0.003(2) -0.003(2)
C8 0.017(3) 0.031(3) 0.017(3) -0.001(2) 0.000(2) -0.004(3)
C9 0.029(3) 0.040(4) 0.034(3) -0.005(3) 0.002(3) -0.005(3)
C10 0.020(3) 0.057(4) 0.034(4) -0.002(3) 0.002(3) 0.007(3)
C11 0.035(4) 0.043(4) 0.027(3) -0.004(3) 0.004(3) 0.013(3)
C12 0.029(3) 0.028(3) 0.025(3) -0.004(3) -0.002(2) 0.008(3)
C13 0.027(3) 0.009(2) 0.030(3) -0.003(2) 0.002(2) -0.001(2)
C14 0.024(3) 0.016(3) 0.020(3) -0.005(2) 0.007(2) -0.001(2)
C15 0.031(3) 0.019(3) 0.026(3) 0.001(2) 0.008(2) 0.003(3)
C16 0.030(3) 0.026(3) 0.030(3) 0.007(3) 0.006(3) 0.011(3)
C17 0.021(3) 0.031(3) 0.026(3) 0.001(3) 0.004(2) 0.002(3)
C18 0.029(3) 0.018(3) 0.026(3) -0.002(2) 0.005(2) -0.001(2)
C19 0.014(2) 0.012(2) 0.022(3) 0.001(2) 0.002(2) 0.000(2)
C20 0.013(3) 0.012(3) 0.022(3) -0.004(2) 0.005(2) -0.005(2)
C21 0.023(3) 0.018(3) 0.021(3) 0.003(2) 0.007(2) 0.000(2)
C22 0.014(3) 0.019(3) 0.023(3) 0.007(2) 0.006(2) -0.001(2)
C23 0.018(3) 0.019(3) 0.016(3) 0.000(2) 0.003(2) -0.001(2)
C24 0.020(3) 0.024(3) 0.015(3) -0.003(2) 0.006(2) -0.003(2)
O3 0.019(2) 0.040(2) 0.030(2) 0.0112(19) 0.0059(17) -0.0042(18)
O4 0.044(3) 0.041(2) 0.027(2) 0.004(2) 0.0151(19) 0.000(2)
O5 0.026(2) 0.030(2) 0.050(3) -0.010(2) 0.002(2) 0.0019(19)
O6 0.055(3) 0.030(2) 0.040(3) -0.003(2) 0.015(2) -0.001(2)
O7 0.075(5) 0.099(5) 0.098(5) -0.011(4) 0.016(4) -0.012(4)

loop_
_atom_type_symbol
_atom_type_description
_atom_type_scat_dispersion_real
_atom_type_scat_dispersion_imag
_atom_type_scat_source
C C 0.0033 0.0016 'International Tables Vol C Tables 4.2.6.8 and 6.1.1.4'
H H 0 0 'International Tables Vol C Tables 4.2.6.8 and 6.1.1.4'
N N 0.0061 0.0033 'International Tables Vol C Tables 4.2.6.8 and 6.1.1.4'
O O 0.0106 0.006 'International Tables Vol C Tables 4.2.6.8 and 6.1.1.4'
Co Co 0.3494 0.9721 'International Tables Vol C Tables 4.2.6.8 and 6.1.1.4'
Tb Tb -0.1723 4.1537 'International Tables Vol C Tables 4.2.6.8 and 6.1.1.4'

loop_
_geom_angle_atom_site_label_1
_geom_angle_atom_site_label_2
_geom_angle_atom_site_label_3
_geom_angle
_geom_angle_site_symmetry_1
_geom_angle_site_symmetry_3
_geom_angle_publ_flag
O2 Tb1 O1 81.73(13) . . ?
O2 Tb1 N6 81.73(14) . 2 ?
O1 Tb1 N6 75.36(14) . 2 ?
O2 Tb1 N5 151.93(13) . . ?
O1 Tb1 N5 75.11(14) . . ?
N6 Tb1 N5 106.99(14) 2 . ?
O2 Tb1 N4 77.00(13) . . ?
O1 Tb1 N4 79.42(14) . . ?
N6 Tb1 N4 148.98(15) 2 . ?
N5 Tb1 N4 83.27(14) . . ?
O2 Tb1 N1 70.40(13) . . ?
O1 Tb1 N1 147.72(13) . . ?
N6 Tb1 N1 84.60(15) 2 . ?
N5 Tb1 N1 135.87(14) . . ?
N4 Tb1 N1 108.69(14) . . ?
O2 Tb1 N2 111.07(13) . . ?
O1 Tb1 N2 139.30(13) . . ?
N6 Tb1 N2 142.84(14) 2 . ?
N5 Tb1 N2 78.44(14) . . ?
N4 Tb1 N2 67.15(14) . . ?
N1 Tb1 N2 68.72(14) . . ?
O2 Tb1 N3 133.09(13) . . ?
O1 Tb1 N3 131.73(14) . . ?
N6 Tb1 N3 78.33(14) 2 . ?
N5 Tb1 N3 74.94(14) . . ?
N4 Tb1 N3 132.58(14) . . ?
N1 Tb1 N3 65.80(14) . . ?
N2 Tb1 N3 67.48(14) . . ?
C20 Co1 C22 87.5(2) . . ?
C20 Co1 C23 88.4(2) . . ?
C22 Co1 C23 89.0(2) . . ?
C20 Co1 C19 88.2(2) . . ?
C22 Co1 C19 175.5(2) . . ?
C23 Co1 C19 92.2(2) . . ?
C20 Co1 C21 89.7(2) . . ?
C22 Co1 C21 89.9(2) . . ?
C23 Co1 C21 177.8(2) . . ?
C19 Co1 C21 88.7(2) . . ?
C20 Co1 C24 177.1(2) . . ?
C22 Co1 C24 90.6(2) . . ?
C23 Co1 C24 89.4(2) . . ?
C19 Co1 C24 93.8(2) . . ?
C21 Co1 C24 92.5(2) . . ?
Tb1 O1 H1 136.1 . . ?
Tb1 O1 H2 132.3 . . ?
H1 O1 H2 90.1 . . ?
Tb1 O2 H3 127 . . ?
Tb1 O2 H4 133.3 . . ?
H3 O2 H4 98.5 . . ?
C5 N1 C1 118.0(5) . . ?
C5 N1 Tb1 116.1(3) . . ?
C1 N1 Tb1 123.2(4) . . ?
C13 N2 C6 108.1(4) . . ?
C13 N2 C7 107.9(4) . . ?
C6 N2 C7 110.6(4) . . ?
C13 N2 Tb1 112.0(3) . . ?
C6 N2 Tb1 106.7(3) . . ?
C7 N2 Tb1 111.6(3) . . ?
C12 N3 C8 117.3(5) . . ?
C12 N3 Tb1 124.0(4) . . ?
C8 N3 Tb1 116.4(3) . . ?
C14 N4 C18 118.0(5) . . ?
C14 N4 Tb1 119.8(3) . . ?
C18 N4 Tb1 121.7(3) . . ?
C19 N5 Tb1 171.6(4) . . ?
C20 N6 Tb1 164.8(4) . 2_545 ?
N1 C1 C2 123.4(6) . . ?
N1 C1 H1A 118.3 . . ?
C2 C1 H1A 118.3 . . ?
C3 C2 C1 118.4(6) . . ?
C3 C2 H2A 120.8 . . ?
C1 C2 H2A 120.8 . . ?
C2 C3 C4 118.8(6) . . ?
C2 C3 H3A 120.6 . . ?
C4 C3 H3A 120.6 . . ?
C5 C4 C3 119.7(6) . . ?
C5 C4 H4A 120.1 . . ?
C3 C4 H4A 120.1 . . ?
N1 C5 C4 121.6(6) . . ?
N1 C5 C6 115.7(5) . . ?
C4 C5 C6 122.7(6) . . ?
N2 C6 C5 113.2(5) . . ?
N2 C6 H6A 108.9 . . ?
C5 C6 H6A 108.9 . . ?
N2 C6 H6B 108.9 . . ?
C5 C6 H6B 108.9 . . ?
H6A C6 H6B 107.7 . . ?
N2 C7 C8 113.0(4) . . ?
N2 C7 H7A 109 . . ?
C8 C7 H7A 109 . . ?
N2 C7 H7B 109 . . ?
C8 C7 H7B 109 . . ?
H7A C7 H7B 107.8 . . ?
N3 C8 C9 121.9(6) . . ?
N3 C8 C7 117.6(4) . . ?
C9 C8 C7 120.5(5) . . ?
C10 C9 C8 119.2(6) . . ?
C10 C9 H9A 120.4 . . ?
C8 C9 H9A 120.4 . . ?
C11 C10 C9 119.4(6) . . ?
C11 C10 H10A 120.3 . . ?
C9 C10 H10A 120.3 . . ?
C12 C11 C10 118.3(6) . . ?
C12 C11 H11A 120.9 . . ?
C10 C11 H11A 120.9 . . ?
N3 C12 C11 123.9(6) . . ?
N3 C12 H12A 118 . . ?
C11 C12 H12A 118 . . ?
N2 C13 C14 113.3(4) . . ?
N2 C13 H13A 108.9 . . ?
C14 C13 H13A 108.9 . . ?
N2 C13 H13B 108.9 . . ?
C14 C13 H13B 108.9 . . ?
H13A C13 H13B 107.7 . . ?
N4 C14 C15 121.9(5) . . ?
N4 C14 C13 116.1(5) . . ?
C15 C14 C13 121.8(5) . . ?
C16 C15 C14 119.5(5) . . ?
C16 C15 H15A 120.3 . . ?
C14 C15 H15A 120.3 . . ?
C15 C16 C17 119.1(5) . . ?
C15 C16 H16A 120.4 . . ?
C17 C16 H16A 120.4 . . ?
C18 C17 C16 118.8(5) . . ?
C18 C17 H17A 120.6 . . ?
C16 C17 H17A 120.6 . . ?
N4 C18 C17 122.7(5) . . ?
N4 C18 H18A 118.7 . . ?
C17 C18 H18A 118.7 . . ?
N5 C19 Co1 173.8(5) . . ?
N6 C20 Co1 178.8(5) . . ?
N7 C21 Co1 177.4(5) . . ?
N8 C22 Co1 175.6(5) . . ?
N9 C23 Co1 177.1(5) . . ?
N10 C24 Co1 177.8(5) . . ?
H5 O3 H6 111.8 . . ?
H7 O4 H8 114.9 . . ?
H9 O5 H10 122.3 . . ?
H11 O6 H12 109.9 . . ?
H13 O7 H14 132 . . ?
C101 O8 H15 102.5 . . ?
C101 O8 H25 93.5(15) . 4_665 ?
H15 O8 H25 26.7 . 4_665 ?
O8 C101 C102 118.1(11) . . ?
O8 C101 H10E 107.8 . . ?
C102 C101 H10E 107.8 . . ?
O8 C101 H10F 107.8 . . ?
C102 C101 H10F 107.8 . . ?
H10E C101 H10F 107.1 . . ?
C101 C102 H10B 109.5 . . ?
C101 C102 H10C 109.5 . . ?
H10B C102 H10C 109.5 . . ?
C101 C102 H10D 109.5 . . ?
H10B C102 H10D 109.5 . . ?
H10C C102 H10D 109.5 . . ?
C111 O8B H25 119.8(19) . 4_665 ?
O8B C111 C112 111.4(12) . . ?
O8B C111 H10G 109.4 . . ?
C112 C111 H10G 109.4 . . ?
O8B C111 H10H 109.4 . . ?
C112 C111 H10H 109.4 . . ?
H10G C111 H10H 108 . . ?
C111 C112 H10K 109.5 . . ?
C111 C112 H10L 109.5 . . ?
H10K C112 H10L 109.5 . . ?
C111 C112 H10M 109.5 . . ?
H10K C112 H10M 109.5 . . ?
H10L C112 H10M 109.5 . . ?
H16 O9 H17 113.8 . . ?
H26 O9B H27 108.1 . . ?

loop_
_geom_bond_atom_site_label_1
_geom_bond_atom_site_label_2
_geom_bond_distance
_geom_bond_site_symmetry_2
_geom_bond_publ_flag
Tb1 O2 2.323(3) . ?
Tb1 O1 2.348(4) . ?
Tb1 N6 2.420(5) 2 ?
Tb1 N5 2.449(4) . ?
Tb1 N4 2.516(4) . ?
Tb1 N1 2.535(4) . ?
Tb1 N2 2.543(4) . ?
Tb1 N3 2.594(4) . ?
Co1 C20 1.859(5) . ?
Co1 C22 1.891(6) . ?
Co1 C23 1.892(5) . ?
Co1 C19 1.894(5) . ?
Co1 C21 1.901(6) . ?
Co1 C24 1.906(5) . ?
O1 H1 0.9001 . ?
O1 H2 0.9 . ?
O2 H3 0.8998 . ?
O2 H4 0.9 . ?
N1 C5 1.331(7) . ?
N1 C1 1.340(7) . ?
N2 C13 1.484(7) . ?
N2 C6 1.485(7) . ?
N2 C7 1.495(7) . ?
N3 C12 1.349(7) . ?
N3 C8 1.352(7) . ?
N4 C14 1.341(7) . ?
N4 C18 1.356(7) . ?
N5 C19 1.155(6) . ?
N6 C20 1.151(6) . ?
N7 C21 1.143(7) . ?
N8 C22 1.152(7) . ?
N9 C23 1.138(7) . ?
N10 C24 1.152(7) . ?
C1 C2 1.377(8) . ?
C1 H1A 0.95 . ?
C2 C3 1.364(10) . ?
C2 H2A 0.95 . ?
C3 C4 1.381(10) . ?
C3 H3A 0.95 . ?
C4 C5 1.379(8) . ?
C4 H4A 0.95 . ?
C5 C6 1.502(8) . ?
C6 H6A 0.99 . ?
C6 H6B 0.99 . ?
C7 C8 1.502(8) . ?
C7 H7A 0.99 . ?
C7 H7B 0.99 . ?
C8 C9 1.382(8) . ?
C9 C10 1.381(9) . ?
C9 H9A 0.95 . ?
C10 C11 1.379(9) . ?
C10 H10A 0.95 . ?
C11 C12 1.364(8) . ?
C11 H11A 0.95 . ?
C12 H12A 0.95 . ?
C13 C14 1.503(7) . ?
C13 H13A 0.99 . ?
C13 H13B 0.99 . ?
C14 C15 1.380(7) . ?
C15 C16 1.373(8) . ?
C15 H15A 0.95 . ?
C16 C17 1.380(8) . ?
C16 H16A 0.95 . ?
C17 C18 1.369(8) . ?
C17 H17A 0.95 . ?
C18 H18A 0.95 . ?
O3 H5 0.9001 . ?
O3 H6 0.9001 . ?
O4 H7 0.9 . ?
O4 H8 0.9 . ?
O5 H9 0.9001 . ?
O5 H10 0.9001 . ?
O6 H11 0.7415 . ?
O6 H12 0.8301 . ?
O7 H13 0.9 . ?
O7 H14 0.9001 . ?
O8 C101 1.484(8) . ?
O8 H15 0.9001 . ?
O8 H25 1.05(2) 4_665 ?
C101 C102 1.522(9) . ?
C101 H10E 0.99 . ?
C101 H10F 0.99 . ?
C102 H10B 0.98 . ?
C102 H10C 0.98 . ?
C102 H10D 0.98 . ?
O8B C111 1.494(11) . ?
O8B H25 0.902(6) 4_665 ?
C111 C112 1.528(12) . ?
C111 H10G 0.99 . ?
C111 H10H 0.99 . ?
C112 H10K 0.98 . ?
C112 H10L 0.98 . ?
C112 H10M 0.98 . ?
O9 H16 0.8999 . ?
O9 H17 0.9 . ?
O9B H26 0.9 . ?
O9B H27 0.9 . ?

loop_
_geom_hbond_atom_site_label_D
_geom_hbond_atom_site_label_H
_geom_hbond_atom_site_label_A
_geom_hbond_distance_DH
_geom_hbond_distance_HA
_geom_hbond_distance_DA
_geom_hbond_angle_DHA
_geom_hbond_site_symmetry_A
_geom_hbond_publ_flag
O1 H1 O5 0.9 1.79 2.686(5) 179.6 . yes
O1 H2 O8 0.9 1.78 2.678(16) 172 . yes
O1 H2 O8B 0.9 1.91 2.806(16) 170.4 . yes
O2 H3 O4 0.9 1.75 2.653(5) 179.7 . yes
O2 H4 N9 0.9 1.85 2.750(6) 179.7 4_666 yes
O3 H5 N8 0.9 1.99 2.887(6) 179.7 2 yes
O3 H6 N7 0.9 1.97 2.874(6) 179.6 4_566 yes
O4 H7 O3 0.9 1.99 2.888(6) 179.5 . yes
O4 H8 O6 0.9 1.94 2.838(6) 179.2 . yes
O5 H9 N8 0.9 2.19 3.090(6) 179.6 4_666 yes
O5 H10 N9 0.9 2.13 3.030(6) 179.6 2 yes
O6 H11 O9 0.74 2.24 2.862(9) 142.4 . yes
O6 H11 O9B 0.74 2.19 2.92(2) 169.9 . yes
O6 H12 N10 0.83 2.13 2.950(6) 169.4 2_545 yes
O7 H13 N10 0.9 2.47 3.372(8) 179.5 . yes
O7 H14 O6 0.9 1.92 2.818(8) 179.5 4_665 yes
O8 H15 O7 0.9 1.88 2.770(17) 171.9 . yes
O9 H17 O3 0.9 2 2.903(9) 179.6 2_546 yes
O9B H26 O3 0.9 2.1 2.88(2) 145.5 2_546 yes
O9B H27 O6 0.9 2.05 2.92(2) 161.3 . yes
